data_7151619
loop_
_publ_author_name
'Yamamoto, Yoshihiko'
'Kinpara, Keisuke'
'Saigoku, Tomoaki'
'Nishiyama, Hisao'
'Itoh, Kenji'

_publ_section_title
;
 Synthesis of benzo-fused lactams and lactones via Ru(II)-catalyzed
 cycloaddition of amide- and ester-tethered alpha,omega-diynes with
 terminal alkynes: electronic directing effect of internal conjugated
 carbonyl group.
;
_journal_issue 9
_journal_name_full 'Organic &amp; biomolecular chemistry'
_journal_page_first 1287
_journal_page_last 1294
_journal_paper_doi 10.1039/b402649g
_journal_volume 2
_journal_year 2004
_chemical_formula_sum 'C21 H17 N O'
_chemical_formula_weight 299.36
_chemical_name_systematic
;
?
;
_space_group_IT_number 4
_symmetry_cell_setting monoclinic
_symmetry_space_group_name_Hall 'P 2yb'
_symmetry_space_group_name_H-M 'P 1 21 1'
_atom_sites_solution_hydrogens geom
_atom_sites_solution_primary direct
_atom_sites_solution_secondary difmap
_audit_creation_method SHELXL-97
_cell_angle_alpha 90.00
_cell_angle_beta 90.7740(10)
_cell_angle_gamma 90.00
_cell_formula_units_Z 2
_cell_length_a 8.3987(6)
_cell_length_b 5.7449(4)
_cell_length_c 15.9653(12)
_cell_measurement_temperature 173(2)
_cell_volume 770.25(10)
_computing_cell_refinement 'Bruker SMART'
_computing_data_collection 'Bruker SMART'
_computing_data_reduction 'Bruker SHELXTL'
_computing_molecular_graphics 'Bruker SHELXTL'
_computing_publication_material 'Bruker SHELXTL'
_computing_structure_refinement 'SHELXL-97 (Sheldrick, 1997)'
_computing_structure_solution 'SHELXS-97 (Sheldrick, 1990)'
_diffrn_ambient_temperature 173(2)
_diffrn_measured_fraction_theta_full 0.973
_diffrn_measured_fraction_theta_max 0.973
_diffrn_measurement_device_type 'CCD area detector'
_diffrn_measurement_method 'phi and omega scans'
_diffrn_radiation_monochromator graphite
_diffrn_radiation_source 'fine-focus sealed tube'
_diffrn_radiation_type MoK\a
_diffrn_radiation_wavelength 0.71073
_diffrn_reflns_av_R_equivalents 0.0236
_diffrn_reflns_av_sigmaI/netI 0.0199
_diffrn_reflns_limit_h_max 11
_diffrn_reflns_limit_h_min -9
_diffrn_reflns_limit_k_max 7
_diffrn_reflns_limit_k_min -7
_diffrn_reflns_limit_l_max 21
_diffrn_reflns_limit_l_min -21
_diffrn_reflns_number 5753
_diffrn_reflns_theta_full 29.14
_diffrn_reflns_theta_max 29.14
_diffrn_reflns_theta_min 2.43
_exptl_absorpt_coefficient_mu 0.079
_exptl_absorpt_correction_T_max 1.000000
_exptl_absorpt_correction_T_min 0.518165
_exptl_absorpt_correction_type empirical
_exptl_crystal_colour colorless
_exptl_crystal_density_diffrn 1.291
_exptl_crystal_density_method 'not measured'
_exptl_crystal_F_000 316
_exptl_crystal_size_max 0.2
_exptl_crystal_size_mid 0.4
_exptl_crystal_size_min 0.8
_refine_diff_density_max 0.329
_refine_diff_density_min -0.289
_refine_diff_density_rms 0.074
_refine_ls_abs_structure_details 'Flack H D (1983), Acta Cryst. A39, 876-881'
_refine_ls_abs_structure_Flack -2.4(15)
_refine_ls_extinction_method none
_refine_ls_goodness_of_fit_ref 0.719
_refine_ls_hydrogen_treatment mixed
_refine_ls_matrix_type full
_refine_ls_number_parameters 208
_refine_ls_number_reflns 3608
_refine_ls_number_restraints 1
_refine_ls_restrained_S_all 0.719
_refine_ls_R_factor_all 0.0506
_refine_ls_R_factor_gt 0.0493
_refine_ls_shift/su_max 0.077
_refine_ls_shift/su_mean 0.012
_refine_ls_structure_factor_coef Fsqd
_refine_ls_weighting_details 'calc w=1/[\s^2^(Fo^2^)+(0.1515P)^2^+0.1588P] where P=(Fo^2^+2Fc^2^)/3'
_refine_ls_weighting_scheme calc
_refine_ls_wR_factor_gt 0.1318
_refine_ls_wR_factor_ref 0.1349
_reflns_number_gt 3456
_reflns_number_total 3608
_reflns_threshold_expression >2sigma(I)
_cod_data_source_file b402649g.txt
_cod_data_source_block ykin31
_cod_depositor_comments
;
The following automatic conversions were performed:
'_symmetry_cell_setting' value 'Monoclinic' changed to 'monoclinic'
according to '/home/saulius/struct/CIF-dictionaries/cif_core.dic'
dictionary named 'cif_core.dic' version 2.4.1 from 2010-06-29.

Automatic conversion script
Id: cif_fix_enum 1527 2010-12-29 10:47:43Z saulius 
;
_cod_original_sg_symbol_H-M P2(1)
_cod_database_code 7151619

loop_
_symmetry_equiv_pos_as_xyz
'x, y, z'
'-x, y+1/2, -z'

loop_
_atom_site_label
_atom_site_type_symbol
_atom_site_fract_x
_atom_site_fract_y
_atom_site_fract_z
_atom_site_U_iso_or_equiv
_atom_site_adp_type
_atom_site_occupancy
_atom_site_symmetry_multiplicity
_atom_site_calc_flag
_atom_site_refinement_flags
_atom_site_disorder_assembly
_atom_site_disorder_group
C1 C 0.2718(2) 0.9190(3) 0.38698(10) 0.0394(4) Uani 1 1 d . . .
H1 H 0.3358 1.0279 0.4144 0.047 Uiso 1 1 calc R . .
C2 C 0.23028(19) 0.9553(3) 0.30327(10) 0.0404(4) Uani 1 1 d . . .
H2 H 0.2658 1.0863 0.2749 0.048 Uiso 1 1 calc R . .
C3 C 0.13476(15) 0.7915(3) 0.26321(8) 0.0284(3) Uani 1 1 d . . .
C4 C 0.07161(15) 0.7877(3) 0.17522(9) 0.0312(3) Uani 1 1 d . . .
C5 C -0.0160(2) 0.4474(3) 0.24574(10) 0.0399(4) Uani 1 1 d . . .
H5A H 0.0310 0.2949 0.2377 0.048 Uiso 1 1 calc R . .
H5B H -0.1238 0.4290 0.2658 0.048 Uiso 1 1 calc R . .
C6 C 0.08343(15) 0.5938(2) 0.30518(9) 0.0293(3) Uani 1 1 d . . .
C7 C 0.12387(17) 0.5571(3) 0.38915(9) 0.0328(3) Uani 1 1 d . . .
H7 H 0.0880 0.4251 0.4169 0.039 Uiso 1 1 calc R . .
C8 C 0.21946(15) 0.7213(2) 0.43152(8) 0.0266(3) Uani 1 1 d . . .
C9 C 0.26785(15) 0.6901(3) 0.52172(9) 0.0274(3) Uani 1 1 d . . .
C10 C 0.3669(2) 0.8515(3) 0.56255(11) 0.0417(4) Uani 1 1 d . . .
H10 H 0.4018 0.9814 0.5333 0.050 Uiso 1 1 calc R . .
C11 C 0.4147(2) 0.8224(4) 0.64607(11) 0.0450(4) Uani 1 1 d . . .
H11 H 0.4808 0.9321 0.6715 0.054 Uiso 1 1 calc R . .
C12 C 0.36431(17) 0.6318(3) 0.69085(9) 0.0380(3) Uani 1 1 d . . .
H12 H 0.3954 0.6126 0.7466 0.046 Uiso 1 1 calc R . .
C13 C 0.2666(2) 0.4687(4) 0.65181(11) 0.0484(4) Uani 1 1 d . . .
H13 H 0.2331 0.3386 0.6814 0.058 Uiso 1 1 calc R . .
C14 C 0.2179(2) 0.4981(4) 0.56825(11) 0.0453(4) Uani 1 1 d . . .
H14 H 0.1513 0.3881 0.5433 0.054 Uiso 1 1 calc R . .
C15 C -0.08571(17) 0.4986(3) 0.09090(9) 0.0369(3) Uani 1 1 d . . .
H15A H -0.0317 0.3572 0.0740 0.044 Uiso 1 1 calc R . .
H15B H -0.0717 0.6133 0.0470 0.044 Uiso 1 1 calc R . .
C16 C -0.26205(15) 0.4483(3) 0.10021(8) 0.0284(3) Uani 1 1 d . . .
C17 C -0.36181(17) 0.6125(3) 0.13739(9) 0.0337(3) Uani 1 1 d . . .
H17 H -0.3193 0.7515 0.1575 0.040 Uiso 1 1 calc R . .
C18 C -0.52436(19) 0.5693(3) 0.14458(10) 0.0411(4) Uani 1 1 d . . .
H18 H -0.5898 0.6798 0.1691 0.049 Uiso 1 1 calc R . .
C19 C -0.58930(18) 0.3608(4) 0.11509(10) 0.0412(4) Uani 1 1 d . . .
H19 H -0.6976 0.3316 0.1203 0.049 Uiso 1 1 calc R . .
C20 C -0.49072(19) 0.1964(3) 0.07774(10) 0.0386(3) Uani 1 1 d . . .
H20 H -0.5336 0.0578 0.0575 0.046 Uiso 1 1 calc R . .
C21 C -0.32755(18) 0.2397(3) 0.07069(9) 0.0331(3) Uani 1 1 d . . .
H21 H -0.2622 0.1289 0.0462 0.040 Uiso 1 1 calc R . .
N1 N -0.01306(15) 0.5848(3) 0.16845(8) 0.0345(3) Uani 1 1 d . . .
O1 O 0.09042(16) 0.9337(3) 0.12026(8) 0.0475(3) Uani 1 1 d . . .

loop_
_atom_site_aniso_label
_atom_site_aniso_U_11
_atom_site_aniso_U_22
_atom_site_aniso_U_33
_atom_site_aniso_U_23
_atom_site_aniso_U_13
_atom_site_aniso_U_12
C1 0.0420(7) 0.0401(9) 0.0358(7) 0.0033(7) -0.0059(5) -0.0179(6)
C2 0.0449(8) 0.0398(8) 0.0363(7) 0.0088(7) -0.0044(6) -0.0193(7)
C3 0.0234(5) 0.0310(7) 0.0307(6) 0.0026(6) 0.0014(4) -0.0031(5)
C4 0.0242(5) 0.0380(8) 0.0314(6) 0.0004(6) 0.0015(4) -0.0035(5)
C5 0.0486(8) 0.0350(8) 0.0359(7) 0.0029(7) -0.0087(6) -0.0158(6)
C6 0.0280(6) 0.0259(6) 0.0340(6) -0.0003(5) -0.0011(4) -0.0035(5)
C7 0.0372(6) 0.0263(7) 0.0348(7) 0.0029(6) -0.0020(5) -0.0061(5)
C8 0.0218(5) 0.0279(6) 0.0302(6) -0.0008(5) 0.0013(4) 0.0002(4)
C9 0.0229(5) 0.0287(6) 0.0305(6) -0.0004(5) 0.0028(4) 0.0037(4)
C10 0.0513(9) 0.0362(8) 0.0373(7) 0.0024(7) -0.0068(6) -0.0085(7)
C11 0.0524(9) 0.0450(10) 0.0374(8) -0.0039(7) -0.0088(6) -0.0060(7)
C12 0.0342(7) 0.0504(10) 0.0293(6) -0.0003(7) 0.0009(5) 0.0067(6)
C13 0.0553(9) 0.0530(11) 0.0369(8) 0.0117(8) -0.0008(7) -0.0129(9)
C14 0.0504(9) 0.0487(10) 0.0367(7) 0.0069(7) -0.0045(6) -0.0200(8)
C15 0.0313(6) 0.0482(9) 0.0313(6) -0.0069(6) 0.0006(5) -0.0053(6)
C16 0.0303(6) 0.0295(6) 0.0254(5) -0.0013(5) -0.0026(4) -0.0005(5)
C17 0.0378(7) 0.0295(7) 0.0337(6) -0.0040(6) -0.0014(5) 0.0010(5)
C18 0.0358(7) 0.0470(9) 0.0405(7) 0.0010(7) 0.0031(6) 0.0101(7)
C19 0.0290(6) 0.0553(10) 0.0393(7) 0.0109(7) -0.0029(5) -0.0034(6)
C20 0.0433(8) 0.0348(8) 0.0372(7) 0.0046(6) -0.0103(6) -0.0106(6)
C21 0.0386(7) 0.0292(7) 0.0314(6) -0.0039(6) -0.0040(5) 0.0004(5)
N1 0.0325(5) 0.0384(7) 0.0324(6) -0.0003(5) -0.0029(4) -0.0083(5)
O1 0.0547(7) 0.0521(8) 0.0357(5) 0.0116(6) -0.0047(5) -0.0167(6)

loop_
_atom_type_symbol
_atom_type_description
_atom_type_scat_dispersion_real
_atom_type_scat_dispersion_imag
_atom_type_scat_source
C C 0.0033 0.0016 'International Tables Vol C Tables 4.2.6.8 and 6.1.1.4'
H H 0.0000 0.0000 'International Tables Vol C Tables 4.2.6.8 and 6.1.1.4'
N N 0.0061 0.0033 'International Tables Vol C Tables 4.2.6.8 and 6.1.1.4'
O O 0.0106 0.0060 'International Tables Vol C Tables 4.2.6.8 and 6.1.1.4'

loop_
_geom_angle_atom_site_label_1
_geom_angle_atom_site_label_2
_geom_angle_atom_site_label_3
_geom_angle
_geom_angle_site_symmetry_1
_geom_angle_site_symmetry_3
_geom_angle_publ_flag
C2 C1 C8 121.84(13) . . ?
C3 C2 C1 118.49(14) . . ?
C2 C3 C6 120.87(13) . . ?
C2 C3 C4 129.71(13) . . ?
C6 C3 C4 109.42(12) . . ?
O1 C4 N1 126.73(14) . . ?
O1 C4 C3 127.96(14) . . ?
N1 C4 C3 105.31(12) . . ?
N1 C5 C6 102.32(12) . . ?
C3 C6 C7 120.93(13) . . ?
C3 C6 C5 108.93(13) . . ?
C7 C6 C5 130.14(13) . . ?
C6 C7 C8 119.39(13) . . ?
C7 C8 C1 118.47(12) . . ?
C7 C8 C9 121.78(12) . . ?
C1 C8 C9 119.74(12) . . ?
C14 C9 C10 117.11(13) . . ?
C14 C9 C8 121.63(13) . . ?
C10 C9 C8 121.25(13) . . ?
C11 C10 C9 121.75(16) . . ?
C12 C11 C10 120.26(16) . . ?
C11 C12 C13 119.18(14) . . ?
C12 C13 C14 120.64(17) . . ?
C9 C14 C13 121.06(16) . . ?
N1 C15 C16 112.26(11) . . ?
C21 C16 C17 119.07(12) . . ?
C21 C16 C15 120.66(13) . . ?
C17 C16 C15 120.26(13) . . ?
C18 C17 C16 120.51(15) . . ?
C17 C18 C19 120.27(15) . . ?
C20 C19 C18 119.59(14) . . ?
C19 C20 C21 120.12(15) . . ?
C20 C21 C16 120.44(14) . . ?
C4 N1 C5 114.01(12) . . ?
C4 N1 C15 124.53(13) . . ?
C5 N1 C15 121.32(14) . . ?

loop_
_geom_bond_atom_site_label_1
_geom_bond_atom_site_label_2
_geom_bond_distance
_geom_bond_site_symmetry_2
_geom_bond_publ_flag
C1 C2 1.392(2) . ?
C1 C8 1.413(2) . ?
C2 C3 1.387(2) . ?
C3 C6 1.3903(18) . ?
C3 C4 1.4951(18) . ?
C4 O1 1.2256(19) . ?
C4 N1 1.369(2) . ?
C5 N1 1.465(2) . ?
C5 C6 1.511(2) . ?
C6 C7 1.395(2) . ?
C7 C8 1.4062(18) . ?
C8 C9 1.5018(17) . ?
C9 C14 1.398(2) . ?
C9 C10 1.401(2) . ?
C10 C11 1.397(2) . ?
C11 C12 1.378(3) . ?
C12 C13 1.388(3) . ?
C13 C14 1.400(2) . ?
C15 N1 1.4595(19) . ?
C15 C16 1.5182(19) . ?
C16 C21 1.398(2) . ?
C16 C17 1.3991(19) . ?
C17 C18 1.394(2) . ?
C18 C19 1.395(3) . ?
C19 C20 1.395(3) . ?
C20 C21 1.399(2) . ?

loop_
_cod_related_entry_id
_cod_related_entry_database
_cod_related_entry_code
1 ChemSpider 21141348
